data_2235502
loop_
_publ_author_name
'Tan, Zheng-De'
'Tan, Feng-Jiao'
'Tan, Bo'
'Zhang, Cheng-Ming'

_publ_section_title
;
 <i>catena</i>-Poly[[(ethanediol-\k^2^<i>O</i>,<i>O</i>')zinc]-\m-oxalato-\k^4^<i>O</i>^1^,<i>O</i>^2^:<i>O</i>^1'^,<i>O</i>^2'^]
;
_journal_coeditor_code HY2552
_journal_issue 7
_journal_name_full 'Acta Crystallographica Section E'
_journal_page_first m868
_journal_paper_doi 10.1107/S1600536812024361
_journal_volume 68
_journal_year 2012
_chemical_formula_iupac '[Zn (C2 O4) (C2 H6 O2)]'
_chemical_formula_moiety 'C4 H6 O6 Zn'
_chemical_formula_sum 'C4 H6 O6 Zn'
_chemical_formula_weight 215.46
_chemical_name_systematic
;
<i>catena</i>-Poly[[(ethanediol-\k^2^<i>O</i>,<i>O</i>')zinc]-\m-oxalato-
\k^4^<i>O</i>^1^,<i>O</i>^2^:<i>O</i>^1'^,<i>O</i>^2'^]
;
_space_group_IT_number 61
_symmetry_cell_setting orthorhombic
_symmetry_space_group_name_Hall '-P 2ac 2ab'
_symmetry_space_group_name_H-M 'P b c a'
_atom_sites_solution_hydrogens geom
_atom_sites_solution_primary direct
_atom_sites_solution_secondary difmap
_audit_creation_method SHELXL-97
_cell_angle_alpha 90.00
_cell_angle_beta 90.00
_cell_angle_gamma 90.00
_cell_formula_units_Z 8
_cell_length_a 7.6411(15)
_cell_length_b 9.3603(19)
_cell_length_c 19.589(4)
_cell_measurement_reflns_used 11377
_cell_measurement_temperature 293(2)
_cell_measurement_theta_max 27.58
_cell_measurement_theta_min 3.01
_cell_volume 1401.1(5)
_computing_cell_refinement 'CrystalClear (Rigaku, 2005)'
_computing_data_collection 'CrystalClear (Rigaku, 2005)'
_computing_data_reduction 'CrystalClear (Rigaku, 2005)'
_computing_molecular_graphics 'XP in SHELXTL (Sheldrick, 2008) and DIAMOND (Brandenburg & Putz, 1999)'
_computing_publication_material 'SHELXTL (Sheldrick, 2008)'
_computing_structure_refinement 'SHELXL97 (Sheldrick, 2008)'
_computing_structure_solution 'SHELXS97 (Sheldrick, 2008)'
_diffrn_ambient_temperature 293(2)
_diffrn_measured_fraction_theta_full 0.999
_diffrn_measured_fraction_theta_max 0.999
_diffrn_measurement_device_type 'Rigaku SCXmini CCD'
_diffrn_measurement_method '\w scans'
_diffrn_radiation_monochromator graphite
_diffrn_radiation_source 'fine-focus sealed tube'
_diffrn_radiation_type MoK\a
_diffrn_radiation_wavelength 0.71073
_diffrn_reflns_av_R_equivalents 0.0683
_diffrn_reflns_av_sigmaI/netI 0.0330
_diffrn_reflns_limit_h_max 9
_diffrn_reflns_limit_h_min -9
_diffrn_reflns_limit_k_max 11
_diffrn_reflns_limit_k_min -11
_diffrn_reflns_limit_l_max 23
_diffrn_reflns_limit_l_min -23
_diffrn_reflns_number 11048
_diffrn_reflns_theta_full 25.19
_diffrn_reflns_theta_max 25.19
_diffrn_reflns_theta_min 3.38
_exptl_absorpt_coefficient_mu 3.486
_exptl_absorpt_correction_T_max 0.4884
_exptl_absorpt_correction_T_min 0.4643
_exptl_absorpt_correction_type multi-scan
_exptl_absorpt_process_details '(CrystalClear; Rigaku, 2005)'
_exptl_crystal_colour colorless
_exptl_crystal_density_diffrn 2.043
_exptl_crystal_density_method 'not measured'
_exptl_crystal_description block
_exptl_crystal_F_000 864
_exptl_crystal_size_max 0.26
_exptl_crystal_size_mid 0.25
_exptl_crystal_size_min 0.24
_refine_diff_density_max 0.406
_refine_diff_density_min -0.294
_refine_ls_extinction_method none
_refine_ls_goodness_of_fit_ref 0.971
_refine_ls_hydrogen_treatment mixed
_refine_ls_matrix_type full
_refine_ls_number_parameters 108
_refine_ls_number_reflns 1258
_refine_ls_number_restraints 2
_refine_ls_restrained_S_all 0.970
_refine_ls_R_factor_all 0.0582
_refine_ls_R_factor_gt 0.0427
_refine_ls_shift/su_max 0.001
_refine_ls_shift/su_mean 0.000
_refine_ls_structure_factor_coef Fsqd
_refine_ls_weighting_details 'calc w=1/[\s^2^(Fo^2^)+(0.1000P)^2^+0.2500P] where P=(Fo^2^+2Fc^2^)/3'
_refine_ls_weighting_scheme calc
_refine_ls_wR_factor_gt 0.1215
_refine_ls_wR_factor_ref 0.1327
_reflns_number_gt 1064
_reflns_number_total 1258
_reflns_threshold_expression I>2\s(I)
_cod_data_source_file hy2552.cif
_cod_data_source_block I
_cod_database_code 2235502
_cod_database_fobs_code 2235502

loop_
_symmetry_equiv_pos_as_xyz
'x, y, z'
'-x+1/2, -y, z+1/2'
'x+1/2, -y+1/2, -z'
'-x, y+1/2, -z+1/2'
'-x, -y, -z'
'x-1/2, y, -z-1/2'
'-x-1/2, y-1/2, z'
'x, -y-1/2, z-1/2'

loop_
_atom_site_type_symbol
_atom_site_label
_atom_site_fract_x
_atom_site_fract_y
_atom_site_fract_z
_atom_site_U_iso_or_equiv
_atom_site_adp_type
_atom_site_calc_flag
_atom_site_refinement_flags
_atom_site_occupancy
_atom_site_symmetry_multiplicity
Zn Zn1 0.43052(8) 0.45088(6) 0.86776(3) 0.0252(3) Uani d . 1 1
O O1 0.2638(5) 0.5709(3) 0.80505(17) 0.0313(9) Uani d . 1 1
O O2 0.4012(4) 0.6358(4) 0.92671(16) 0.0261(8) Uani d . 1 1
O O3 0.2619(5) 0.8446(4) 0.92532(17) 0.0307(9) Uani d . 1 1
O O4 0.1094(5) 0.7728(4) 0.80610(17) 0.0324(9) Uani d . 1 1
O O5 0.6647(5) 0.5109(5) 0.8235(2) 0.0382(9) Uani d D 1 1
O O6 0.6152(5) 0.3630(5) 0.93473(19) 0.0360(9) Uani d D 1 1
C C1 0.3000(6) 0.7272(5) 0.9006(2) 0.0226(10) Uani d . 1 1
C C2 0.2171(6) 0.6879(5) 0.8305(2) 0.0234(11) Uani d . 1 1
C C3 0.7851(8) 0.4251(8) 0.9253(3) 0.0510(18) Uani d . 1 1
H H3A 0.8742 0.3650 0.9457 0.061 Uiso calc R 1 1
H H3B 0.7902 0.5187 0.9465 0.061 Uiso calc R 1 1
C C4 0.8139(9) 0.4373(8) 0.8507(3) 0.0516(18) Uani d . 1 1
H H4A 0.9202 0.4906 0.8414 0.062 Uiso calc R 1 1
H H4B 0.8245 0.3433 0.8303 0.062 Uiso calc R 1 1
H H6 0.597(7) 0.368(7) 0.9757(8) 0.045(18) Uiso d D 1 1
H H5 0.690(9) 0.520(8) 0.7831(11) 0.06(2) Uiso d D 1 1

loop_
_atom_site_aniso_label
_atom_site_aniso_U_11
_atom_site_aniso_U_22
_atom_site_aniso_U_33
_atom_site_aniso_U_12
_atom_site_aniso_U_13
_atom_site_aniso_U_23
Zn1 0.0290(4) 0.0245(4) 0.0222(4) -0.0007(2) 0.0003(2) 0.0003(2)
O1 0.042(2) 0.0265(19) 0.0256(19) 0.0090(16) -0.0116(16) -0.0070(16)
O2 0.0293(18) 0.0275(19) 0.0213(17) 0.0034(15) -0.0039(14) -0.0025(15)
O3 0.037(2) 0.029(2) 0.0263(18) 0.0066(16) -0.0081(16) -0.0075(16)
O4 0.042(2) 0.035(2) 0.0207(18) 0.0090(17) -0.0090(15) -0.0024(17)
O5 0.031(2) 0.057(2) 0.026(2) -0.0013(19) 0.0066(18) 0.0115(19)
O6 0.037(2) 0.047(2) 0.024(2) 0.0084(18) -0.0009(17) 0.0094(19)
C1 0.026(3) 0.023(2) 0.019(2) -0.005(2) 0.002(2) 0.001(2)
C2 0.030(3) 0.023(3) 0.018(2) 0.001(2) -0.005(2) -0.002(2)
C3 0.032(3) 0.086(5) 0.035(3) 0.011(3) -0.001(3) 0.009(3)
C4 0.036(4) 0.081(5) 0.037(3) 0.001(3) 0.003(3) 0.011(3)

loop_
_atom_type_symbol
_atom_type_description
_atom_type_scat_dispersion_real
_atom_type_scat_dispersion_imag
_atom_type_scat_source
C C 0.0033 0.0016 'International Tables Vol C Tables 4.2.6.8 and 6.1.1.4'
H H 0.0000 0.0000 'International Tables Vol C Tables 4.2.6.8 and 6.1.1.4'
O O 0.0106 0.0060 'International Tables Vol C Tables 4.2.6.8 and 6.1.1.4'
Zn Zn 0.2839 1.4301 'International Tables Vol C Tables 4.2.6.8 and 6.1.1.4'

loop_
_geom_angle_atom_site_label_1
_geom_angle_atom_site_label_2
_geom_angle_atom_site_label_3
_geom_angle_site_symmetry_1
_geom_angle_site_symmetry_3
_geom_angle
O5 Zn1 O4 . 7_655 95.80(15)
O5 Zn1 O2 . . 95.72(15)
O4 Zn1 O2 7_655 . 165.25(15)
O5 Zn1 O6 . . 77.65(15)
O4 Zn1 O6 7_655 . 98.49(16)
O2 Zn1 O6 . . 92.94(15)
O5 Zn1 O1 . . 97.75(15)
O4 Zn1 O1 7_655 . 90.01(13)
O2 Zn1 O1 . . 79.34(12)
O6 Zn1 O1 . . 170.66(16)
O5 Zn1 O3 . 7_655 163.54(15)
O4 Zn1 O3 7_655 7_655 80.20(13)
O2 Zn1 O3 . 7_655 91.17(13)
O6 Zn1 O3 . 7_655 87.11(16)
O1 Zn1 O3 . 7_655 98.21(15)
C2 O1 Zn1 . . 114.1(3)
C1 O2 Zn1 . . 113.8(3)
C1 O3 Zn1 . 7_665 112.0(3)
C2 O4 Zn1 . 7_665 112.8(3)
C4 O5 Zn1 . . 113.7(3)
C4 O5 H5 . . 103(5)
Zn1 O5 H5 . . 130(5)
C3 O6 Zn1 . . 111.7(3)
C3 O6 H6 . . 105(4)
Zn1 O6 H6 . . 118(4)
O3 C1 O2 . . 126.0(4)
O3 C1 C2 . . 117.4(4)
O2 C1 C2 . . 116.5(4)
O4 C2 O1 . . 126.5(4)
O4 C2 C1 . . 117.3(4)
O1 C2 C1 . . 116.2(4)
O6 C3 C4 . . 107.0(5)
O6 C3 H3A . . 110.3
C4 C3 H3A . . 110.3
O6 C3 H3B . . 110.3
C4 C3 H3B . . 110.3
H3A C3 H3B . . 108.6
O5 C4 C3 . . 106.5(5)
O5 C4 H4A . . 110.4
C3 C4 H4A . . 110.4
O5 C4 H4B . . 110.4
C3 C4 H4B . . 110.4
H4A C4 H4B . . 108.6

loop_
_geom_bond_atom_site_label_1
_geom_bond_atom_site_label_2
_geom_bond_site_symmetry_2
_geom_bond_distance
Zn1 O5 . 2.066(4)
Zn1 O4 7_655 2.081(3)
Zn1 O2 . 2.092(3)
Zn1 O6 . 2.095(4)
Zn1 O1 . 2.096(3)
Zn1 O3 7_655 2.103(3)
O1 C2 . 1.255(5)
O2 C1 . 1.262(6)
O3 C1 . 1.236(6)
O4 C2 . 1.239(6)
O5 C4 . 1.434(7)
O5 H5 . 0.820(10)
O6 C3 . 1.434(8)
O6 H6 . 0.820(10)
C1 C2 . 1.557(6)
C3 C4 . 1.482(8)
C3 H3A . 0.9700
C3 H3B . 0.9700
C4 H4A . 0.9700
C4 H4B . 0.9700

loop_
_geom_hbond_atom_site_label_D
_geom_hbond_atom_site_label_H
_geom_hbond_atom_site_label_A
_geom_hbond_site_symmetry_A
_geom_hbond_distance_DH
_geom_hbond_distance_HA
_geom_hbond_distance_DA
_geom_hbond_angle_DHA
O5 H5 O1 6_657 0.820(10) 1.88(2) 2.689(5) 170(7)
O6 H6 O2 5_667 0.820(10) 1.91(2) 2.717(5) 169(6)
